data_7206556
loop_
_publ_author_name
'Mallet, Charlotte'
'Allain, Magali'
'Leriche, Philippe'
'Fr\`ere, Pierre'

_publ_section_title
;
 Competition between \p--\p or furan--perfluorophenyl stacking
 interactions in conjugated compounds prepared from azomethine
 connections
;
_journal_issue 19
_journal_name_full CrystEngComm
_journal_page_first 5833
_journal_paper_doi 10.1039/c1ce05575e
_journal_volume 13
_journal_year 2011
_chemical_formula_moiety 'C18 H14 N2 O1'
_chemical_formula_sum 'C18 H14 N2 O'
_chemical_formula_weight 274.31
_space_group_IT_number 15
_symmetry_cell_setting monoclinic
_symmetry_space_group_name_Hall '-C 2yc'
_symmetry_space_group_name_H-M 'C 1 2/c 1'
_audit_creation_date 2011-02-24T18:29:16-00:00
_audit_creation_method 'WinGX routine CIF_UPDATE'
_cell_angle_alpha 90
_cell_angle_beta 97.04(1)
_cell_angle_gamma 90
_cell_formula_units_Z 4
_cell_length_a 31.930(8)
_cell_length_b 6.041(2)
_cell_length_c 7.424(1)
_cell_measurement_reflns_used 1776
_cell_measurement_temperature 293(2)
_cell_measurement_theta_max 28.05
_cell_measurement_theta_min 3.43
_cell_volume 1421.2(6)
_computing_cell_refinement 'Dirax/lsq (Duisenberg & Schreurs, 1989-2000)'
_computing_data_collection 'Collect (Nonius BV, 1997-2000)'
_computing_data_reduction 'EvalCCD (Duisenberg & Schreurs 1990-2000)'
_computing_molecular_graphics 'DIAMOND 3.2d (Crystal Impact GbR 2005)'
_computing_publication_material 'WinGX publication routines (Farrugia, 1999)'
_computing_structure_refinement 'SHELXL-97 (Sheldrick, 1997)'
_computing_structure_solution 'Direct methods (Sir92,Altomare et al.,1993)'
_diffrn_ambient_temperature 293(2)
_diffrn_detector_area_resol_mean 9
_diffrn_measured_fraction_theta_full 0.956
_diffrn_measured_fraction_theta_max 0.956
_diffrn_measurement_device_type KappaCCD
_diffrn_measurement_method CCD
_diffrn_radiation_monochromator 'horizontally mounted graphite crystal'
_diffrn_radiation_probe x-ray
_diffrn_radiation_type MoK\a
_diffrn_radiation_wavelength 0.71073
_diffrn_reflns_av_R_equivalents 0.0766
_diffrn_reflns_limit_h_max 39
_diffrn_reflns_limit_h_min -42
_diffrn_reflns_limit_k_max 7
_diffrn_reflns_limit_k_min -7
_diffrn_reflns_limit_l_max 9
_diffrn_reflns_limit_l_min -9
_diffrn_reflns_number 7548
_diffrn_reflns_theta_full 28.05
_diffrn_reflns_theta_max 28.05
_diffrn_reflns_theta_min 3.43
_exptl_absorpt_coefficient_mu 0.081
_exptl_absorpt_correction_T_max 0.998
_exptl_absorpt_correction_T_min 0.553
_exptl_absorpt_correction_type multi-scan
_exptl_absorpt_process_details
;
'(SADABS (Sheldrick, Bruker, 2000))'
;
_exptl_crystal_colour colorless
_exptl_crystal_density_diffrn 1.282
_exptl_crystal_density_method 'not measured'
_exptl_crystal_description plate
_exptl_crystal_F_000 576
_exptl_crystal_size_max 0.26
_exptl_crystal_size_mid 0.2
_exptl_crystal_size_min 0.03
_refine_diff_density_max 0.151
_refine_diff_density_min -0.211
_refine_ls_extinction_method none
_refine_ls_goodness_of_fit_ref 1.108
_refine_ls_hydrogen_treatment refall
_refine_ls_matrix_type full
_refine_ls_number_parameters 124
_refine_ls_number_reflns 1644
_refine_ls_number_restraints 0
_refine_ls_restrained_S_all 1.108
_refine_ls_R_factor_gt 0.0577
_refine_ls_shift/su_max 0
_refine_ls_structure_factor_coef Fsqd
_refine_ls_weighting_details 'calc w=1/[\s^2^(Fo^2^)+(0.0239P)^2^+1.0622P] where P=(Fo^2^+2Fc^2^)/3'
_refine_ls_weighting_scheme calc
_refine_ls_wR_factor_ref 0.1146
_reflns_number_gt 971
_reflns_number_total 1644
_reflns_threshold_expression >2sigma(I)
_cod_data_source_file c1ce05575e.txt
_cod_data_source_block compound1
_cod_original_sg_symbol_H-M 'C 2/c'
_cod_database_code 7206556

loop_
_symmetry_equiv_pos_as_xyz
'x, y, z'
'-x, y, -z+1/2'
'x+1/2, y+1/2, z'
'-x+1/2, y+1/2, -z+1/2'
'-x, -y, -z'
'x, -y, z-1/2'
'-x+1/2, -y+1/2, -z'
'x+1/2, -y+1/2, z-1/2'

loop_
_atom_site_label
_atom_site_type_symbol
_atom_site_fract_x
_atom_site_fract_y
_atom_site_fract_z
_atom_site_U_iso_or_equiv
_atom_site_adp_type
_atom_site_occupancy
_atom_site_calc_flag
_atom_site_refinement_flags
C1 C 0.48024(6) 0.3799(4) 0.6970(3) 0.0399(5) Uani 1 d .
C2 C 0.46915(6) 0.1648(3) 0.6690(3) 0.0359(5) Uani 1 d .
C3 C 0.43044(6) 0.0730(3) 0.5785(3) 0.0372(5) Uani 1 d .
C4 C 0.37913(6) -0.1864(3) 0.4912(3) 0.0343(5) Uani 1 d .
C5 C 0.37339(7) -0.3808(3) 0.3904(3) 0.0408(5) Uani 1 d .
C6 C 0.33347(8) -0.4445(4) 0.3160(3) 0.0503(6) Uani 1 d .
C7 C 0.29889(8) -0.3155(4) 0.3418(3) 0.0537(7) Uani 1 d .
C8 C 0.30404(7) -0.1236(4) 0.4422(3) 0.0479(6) Uani 1 d .
C9 C 0.34399(7) -0.0584(4) 0.5171(3) 0.0401(5) Uani 1 d .
N1 N 0.42068(5) -0.1315(3) 0.5720(2) 0.0368(4) Uani 1 d .
O1 O 0.5 0.0267(3) 0.75 0.0358(5) Uani 1 d S
H1 H 0.4640(7) 0.503(4) 0.652(3) 0.048(6) Uiso 1 d .
H3 H 0.4118(6) 0.187(3) 0.521(3) 0.041(6) Uiso 1 d .
H5 H 0.3978(7) -0.473(3) 0.374(3) 0.041(6) Uiso 1 d .
H6 H 0.3308(7) -0.578(4) 0.247(3) 0.054(7) Uiso 1 d .
H7 H 0.2722(7) -0.365(4) 0.294(3) 0.064(7) Uiso 1 d .
H8 H 0.2797(8) -0.029(4) 0.464(3) 0.063(8) Uiso 1 d .
H9 H 0.3475(6) 0.074(3) 0.597(3) 0.046(6) Uiso 1 d .

loop_
_atom_site_aniso_label
_atom_site_aniso_U_11
_atom_site_aniso_U_22
_atom_site_aniso_U_33
_atom_site_aniso_U_23
_atom_site_aniso_U_13
_atom_site_aniso_U_12
C1 0.0368(11) 0.0322(11) 0.0510(13) 0.0062(9) 0.0063(9) 0.0034(9)
C2 0.0318(11) 0.0339(12) 0.0413(11) 0.0045(9) 0.0024(8) 0.0031(9)
C3 0.0355(12) 0.0336(12) 0.0417(12) 0.0044(9) 0.0016(9) 0.0027(9)
C4 0.0349(11) 0.0329(11) 0.0342(10) 0.0053(8) 0.0007(9) 0.0009(9)
C5 0.0479(13) 0.0350(12) 0.0400(12) 0.0015(9) 0.0078(10) 0.0005(10)
C6 0.0610(16) 0.0483(15) 0.0414(13) -0.0057(10) 0.0057(11) -0.0152(12)
C7 0.0428(14) 0.0740(18) 0.0425(13) -0.0010(12) -0.0027(11) -0.0195(14)
C8 0.0363(12) 0.0620(16) 0.0451(13) 0.0017(11) 0.0035(10) -0.0028(12)
C9 0.0392(12) 0.0410(13) 0.0392(12) -0.0009(9) 0.0012(9) 0.0019(10)
N1 0.0342(9) 0.0345(10) 0.0407(10) 0.0004(7) 0.0009(8) 0.0038(8)
O1 0.0327(11) 0.0313(11) 0.0415(11) 0 -0.0026(9) 0

loop_
_atom_type_symbol
_atom_type_description
_atom_type_scat_dispersion_real
_atom_type_scat_dispersion_imag
_atom_type_scat_source
C C 0.0033 0.0016 'International Tables Vol C Tables 4.2.6.8 and 6.1.1.4'
H H 0 0 'International Tables Vol C Tables 4.2.6.8 and 6.1.1.4'
N N 0.0061 0.0033 'International Tables Vol C Tables 4.2.6.8 and 6.1.1.4'
O O 0.0106 0.006 'International Tables Vol C Tables 4.2.6.8 and 6.1.1.4'

loop_
_geom_angle_atom_site_label_1
_geom_angle_atom_site_label_2
_geom_angle_atom_site_label_3
_geom_angle
_geom_angle_site_symmetry_1
_geom_angle_site_symmetry_3
C2 C1 C1 106.62(12) . 2_656
C2 C1 H1 125.3(13) . .
C1 C1 H1 128.1(13) 2_656 .
C1 C2 O1 110.81(17) . .
C1 C2 C3 129.20(18) . .
O1 C2 C3 119.91(17) . .
N1 C3 C2 125.60(18) . .
N1 C3 H3 122.5(11) . .
C2 C3 H3 111.9(11) . .
C5 C4 C9 119.09(19) . .
C5 C4 N1 118.46(18) . .
C9 C4 N1 122.37(18) . .
C6 C5 C4 120.3(2) . .
C6 C5 H5 120.0(12) . .
C4 C5 H5 119.7(12) . .
C5 C6 C7 120.0(2) . .
C5 C6 H6 117.9(14) . .
C7 C6 H6 122.1(14) . .
C8 C7 C6 120.3(2) . .
C8 C7 H7 121.5(15) . .
C6 C7 H7 118.1(15) . .
C7 C8 C9 120.0(2) . .
C7 C8 H8 121.9(14) . .
C9 C8 H8 118.1(14) . .
C8 C9 C4 120.2(2) . .
C8 C9 H9 120.1(12) . .
C4 C9 H9 119.6(12) . .
C3 N1 C4 116.90(16) . .
C2 O1 C2 105.1(2) 2_656 .

loop_
_geom_bond_atom_site_label_1
_geom_bond_atom_site_label_2
_geom_bond_distance
_geom_bond_site_symmetry_2
C1 C2 1.357(3) .
C1 C1 1.403(4) 2_656
C1 H1 0.94(2) .
C2 O1 1.372(2) .
C2 C3 1.443(3) .
C3 N1 1.274(3) .
C3 H3 0.98(2) .
C4 C5 1.393(3) .
C4 C9 1.396(3) .
C4 N1 1.426(2) .
C5 C6 1.380(3) .
C5 H5 0.98(2) .
C6 C7 1.384(3) .
C6 H6 0.95(2) .
C7 C8 1.377(3) .
C7 H7 0.93(2) .
C8 C9 1.385(3) .
C8 H8 0.99(2) .
C9 H9 0.99(2) .
O1 C2 1.372(2) 2_656
